data_7154165
loop_
_publ_author_name
'Raveendra Babu, Kaki'
'Khan, Faiz Ahmed'

_publ_section_title
;
 A domino reaction of tetrahalo-7,7-dimethoxybicyclo[2.2.1]heptenyl
 alcohols leading to indenones and a de novo synthesis of ninhydrin
 derivatives.
;
_journal_issue 1
_journal_name_full 'Organic &amp; biomolecular chemistry'
_journal_page_first 299
_journal_page_last 308
_journal_paper_doi 10.1039/c4ob01977f
_journal_volume 13
_journal_year 2015
_chemical_formula_moiety 'C20 H12 Cl4 O2'
_chemical_formula_sum 'C20 H12 Cl4 O2'
_chemical_formula_weight 426.10
_chemical_name_systematic '2,3-Dichloro-5-methyl-1H-inden-1-one '
_space_group_crystal_system monoclinic
_space_group_IT_number 15
_space_group_name_Hall '-C 2yc'
_space_group_name_H-M_alt 'C 1 2/c 1'
_symmetry_space_group_name_Hall '-C 2yc'
_symmetry_space_group_name_H-M 'C 1 2/c 1'
_atom_sites_solution_hydrogens geom
_audit_creation_method SHELXL-2013
_cell_angle_alpha 90
_cell_angle_beta 130.63(3)
_cell_angle_gamma 90
_cell_formula_units_Z 4
_cell_length_a 18.378(3)
_cell_length_b 8.8145(3)
_cell_length_c 14.806(2)
_cell_measurement_temperature 293(2)
_cell_volume 1820.3(9)
_computing_structure_refinement 'SHELXL-2013 (Sheldrick, 2013)'
_diffrn_ambient_temperature 293(2)
_diffrn_measured_fraction_theta_full 0.994
_diffrn_measured_fraction_theta_max 0.980
_diffrn_radiation_type CuK\a
_diffrn_radiation_wavelength 1.54184
_diffrn_reflns_av_R_equivalents 0.0260
_diffrn_reflns_av_unetI/netI 0.0322
_diffrn_reflns_Laue_measured_fraction_full 0.994
_diffrn_reflns_Laue_measured_fraction_max 0.980
_diffrn_reflns_limit_h_max 22
_diffrn_reflns_limit_h_min -21
_diffrn_reflns_limit_k_max 7
_diffrn_reflns_limit_k_min -10
_diffrn_reflns_limit_l_max 17
_diffrn_reflns_limit_l_min -18
_diffrn_reflns_number 3396
_diffrn_reflns_point_group_measured_fraction_full 0.994
_diffrn_reflns_point_group_measured_fraction_max 0.980
_diffrn_reflns_theta_full 67.684
_diffrn_reflns_theta_max 70.518
_diffrn_reflns_theta_min 5.874
_exptl_absorpt_coefficient_mu 6.015
_exptl_absorpt_correction_T_max 1.00000
_exptl_absorpt_correction_T_min 0.56097
_exptl_absorpt_correction_type multi-scan
_exptl_absorpt_process_details
;
CrysAlisPro, Agilent Technologies,
Version 1.171.35.19 (release 27-10-2011 CrysAlis171 .NET)
(compiled Oct 27 2011,15:02:11)
Empirical absorption correction using spherical harmonics,
 implemented in SCALE3 ABSPACK scaling algorithm.
;
_exptl_crystal_colour Yellow
_exptl_crystal_density_diffrn 1.555
_exptl_crystal_F_000 864
_exptl_crystal_recrystallization_method 'Re-crystallisation from solvent: Dichloromethane'
_exptl_crystal_size_max 0.16
_exptl_crystal_size_mid 0.14
_exptl_crystal_size_min 0.12
_refine_diff_density_max 0.342
_refine_diff_density_min -0.247
_refine_diff_density_rms 0.048
_refine_ls_extinction_method none
_refine_ls_goodness_of_fit_ref 1.036
_refine_ls_hydrogen_treatment constr
_refine_ls_matrix_type full
_refine_ls_number_parameters 119
_refine_ls_number_reflns 1717
_refine_ls_number_restraints 0
_refine_ls_restrained_S_all 1.036
_refine_ls_R_factor_all 0.0559
_refine_ls_R_factor_gt 0.0465
_refine_ls_shift/su_max 0.000
_refine_ls_shift/su_mean 0.000
_refine_ls_structure_factor_coef Fsqd
_refine_ls_weighting_details 'w=1/[\s^2^(Fo^2^)+(0.0764P)^2^+0.8646P] where P=(Fo^2^+2Fc^2^)/3'
_refine_ls_weighting_scheme calc
_refine_ls_wR_factor_gt 0.1308
_refine_ls_wR_factor_ref 0.1428
_reflns_Friedel_coverage 0.000
_reflns_number_gt 1359
_reflns_number_total 1717
_reflns_threshold_expression 'I > 2\s(I)'
_cod_data_source_file c4ob01977f2.cif
_cod_data_source_block shelx
_cod_depositor_comments 'Adding full bibliography for 7154165.cif.'
_cod_database_code 7154165
_shelx_space_group_comment
;
The symmetry employed for this shelxl refinement is uniquely defined
by the following loop, which should always be used as a source of
symmetry information in preference to the above space-group names.
They are only intended as comments.
;
_shelxl_version_number 2013-4

loop_
_space_group_symop_operation_xyz
'x, y, z'
'-x, y, -z+1/2'
'x+1/2, y+1/2, z'
'-x+1/2, y+1/2, -z+1/2'
'-x, -y, -z'
'x, -y, z-1/2'
'-x+1/2, -y+1/2, -z'
'x+1/2, -y+1/2, z-1/2'

loop_
_atom_site_label
_atom_site_type_symbol
_atom_site_fract_x
_atom_site_fract_y
_atom_site_fract_z
_atom_site_U_iso_or_equiv
_atom_site_adp_type
_atom_site_occupancy
_atom_site_site_symmetry_order
_atom_site_calc_flag
_atom_site_refinement_flags_posn
_atom_site_refinement_flags_adp
Cl2 Cl 0.10568(7) 0.10972(8) 0.46538(7) 0.0893(4) Uani 1 1 d . .
Cl1 Cl 0.11336(8) 0.16109(9) 0.25401(8) 0.0981(4) Uani 1 1 d . .
C5 C 0.1241(2) -0.2491(3) 0.3496(2) 0.0644(7) Uani 1 1 d . .
O1 O 0.15024(18) -0.1656(3) 0.21732(19) 0.0832(7) Uani 1 1 d . .
C8 C 0.1244(2) -0.4027(3) 0.5128(3) 0.0692(7) Uani 1 1 d . .
C4 C 0.0868(2) -0.1814(3) 0.3962(2) 0.0637(7) Uani 1 1 d . .
C9 C 0.0871(2) -0.2573(3) 0.4783(2) 0.0675(7) Uani 1 1 d . .
H6 H 0.0624 -0.2112 0.5098 0.081 Uiso 1 1 calc R U
C7 C 0.1600(2) -0.4708(3) 0.4630(3) 0.0738(8) Uani 1 1 d . .
H12 H 0.1837 -0.5693 0.4850 0.089 Uiso 1 1 calc R U
C3 C 0.0497(3) -0.0232(3) 0.3475(2) 0.0706(8) Uani 1 1 d . .
C6 C 0.1606(2) -0.3950(3) 0.3823(3) 0.0714(8) Uani 1 1 d . .
H9 H 0.1850 -0.4409 0.3504 0.086 Uiso 1 1 calc R U
C2 C 0.0631(3) -0.0070(3) 0.2538(3) 0.0717(8) Uani 1 1 d . .
C10 C 0.1293(3) -0.4858(4) 0.6057(3) 0.0865(10) Uani 1 1 d . .
H8AA H 0.1918 -0.4728 0.6823 0.130 Uiso 1 1 calc R U
H8AB H 0.1174 -0.5918 0.5864 0.130 Uiso 1 1 calc R U
H8AC H 0.0818 -0.4457 0.6077 0.130 Uiso 1 1 calc R U
C1 C 0.1194(2) -0.1471(3) 0.2677(2) 0.0694(8) Uani 1 1 d . .

loop_
_atom_site_aniso_label
_atom_site_aniso_U_11
_atom_site_aniso_U_22
_atom_site_aniso_U_33
_atom_site_aniso_U_23
_atom_site_aniso_U_13
_atom_site_aniso_U_12
Cl2 0.1543(8) 0.0515(4) 0.0702(5) -0.0165(3) 0.0767(6) -0.0094(4)
Cl1 0.1688(10) 0.0550(5) 0.0838(6) -0.0040(4) 0.0882(6) -0.0282(5)
C5 0.105(2) 0.0462(12) 0.0533(13) -0.0083(11) 0.0567(14) -0.0102(13)
O1 0.1279(18) 0.0774(14) 0.0724(13) -0.0070(11) 0.0777(14) -0.0108(12)
C8 0.102(2) 0.0507(15) 0.0616(16) 0.0021(12) 0.0562(16) -0.0090(13)
C4 0.103(2) 0.0445(13) 0.0542(14) -0.0033(10) 0.0558(15) -0.0063(12)
C9 0.107(2) 0.0535(14) 0.0594(14) 0.0003(12) 0.0620(16) -0.0035(14)
C7 0.111(2) 0.0419(13) 0.0702(17) 0.0002(12) 0.0600(18) -0.0039(14)
C3 0.131(3) 0.0395(12) 0.0593(15) -0.0061(11) 0.0701(18) -0.0049(14)
C6 0.111(2) 0.0505(14) 0.0662(16) -0.0107(12) 0.0634(17) -0.0060(14)
C2 0.132(3) 0.0401(13) 0.0636(15) -0.0022(11) 0.0732(18) -0.0116(13)
C10 0.120(3) 0.072(2) 0.083(2) 0.0231(16) 0.073(2) 0.0013(17)
C1 0.110(2) 0.0560(15) 0.0559(14) -0.0074(12) 0.0600(16) -0.0107(14)

loop_
_atom_type_symbol
_atom_type_description
_atom_type_scat_dispersion_real
_atom_type_scat_dispersion_imag
_atom_type_scat_source
C C 0.0181 0.0091 'International Tables Vol C Tables 4.2.6.8 and 6.1.1.4'
H H 0.0000 0.0000 'International Tables Vol C Tables 4.2.6.8 and 6.1.1.4'
O O 0.0492 0.0322 'International Tables Vol C Tables 4.2.6.8 and 6.1.1.4'
Cl Cl 0.3639 0.7018 'International Tables Vol C Tables 4.2.6.8 and 6.1.1.4'

loop_
_geom_angle_atom_site_label_1
_geom_angle_atom_site_label_2
_geom_angle_atom_site_label_3
_geom_angle
_geom_angle_site_symmetry_1
_geom_angle_site_symmetry_3
C6 C5 C4 120.7(2) . .
C6 C5 C1 127.8(3) . .
C4 C5 C1 111.5(2) . .
C9 C8 C7 119.5(2) . .
C9 C8 C10 120.4(3) . .
C7 C8 C10 120.1(3) . .
C9 C4 C5 120.6(3) . .
C9 C4 C3 127.4(3) . .
C5 C4 C3 112.0(2) . .
C4 C9 C8 119.3(3) . .
C4 C9 H6 120.4 . .
C8 C9 H6 120.4 . .
C6 C7 C8 121.3(3) . .
C6 C7 H12 119.3 . .
C8 C7 H12 119.3 . .
C4 C3 C2 103.0(2) . .
C4 C3 C2 116.0(2) . 2
C2 C3 C2 90.9(2) . 2
C4 C3 Cl2 110.3(2) . .
C2 C3 Cl2 119.2(2) . .
C2 C3 Cl2 115.78(19) 2 .
C7 C6 C5 118.7(3) . .
C7 C6 H9 120.7 . .
C5 C6 H9 120.7 . .
C1 C2 C3 106.8(2) . .
C1 C2 C3 113.9(2) . 2
C3 C2 C3 88.1(2) . 2
C1 C2 Cl1 111.8(2) . .
C3 C2 Cl1 117.69(18) . .
C3 C2 Cl1 116.27(19) 2 .
C8 C10 H8AA 109.5 . .
C8 C10 H8AB 109.5 . .
H8AA C10 H8AB 109.5 . .
C8 C10 H8AC 109.5 . .
H8AA C10 H8AC 109.5 . .
H8AB C10 H8AC 109.5 . .
O1 C1 C5 129.1(3) . .
O1 C1 C2 125.0(3) . .
C5 C1 C2 106.0(2) . .

loop_
_geom_bond_atom_site_label_1
_geom_bond_atom_site_label_2
_geom_bond_distance
_geom_bond_site_symmetry_2
Cl2 C3 1.772(3) .
Cl1 C2 1.745(3) .
C5 C6 1.384(4) .
C5 C4 1.386(4) .
C5 C1 1.467(4) .
O1 C1 1.206(3) .
C8 C9 1.385(4) .
C8 C7 1.399(4) .
C8 C10 1.509(4) .
C4 C9 1.383(3) .
C4 C3 1.513(4) .
C9 H6 0.9300 .
C7 C6 1.375(4) .
C7 H12 0.9300 .
C3 C2 1.564(3) .
C3 C2 1.586(5) 2
C6 H9 0.9300 .
C2 C1 1.537(4) .
C2 C3 1.586(5) 2
C10 H8AA 0.9600 .
C10 H8AB 0.9600 .
C10 H8AC 0.9600 .
